data_2106959
loop_
_publ_author_name
'Garnier, E.'
'Gravereau, P.'
'Hardy, A.'

_publ_section_title
;
 Zeolitic Iron Cyanides: The Structure of Na2 Zn3 (Fe (C N)6)2 (H2 O)x
;
_journal_name_full 'Acta Crystallographica B (24,1968-38,1982)'
_journal_page_first 1401
_journal_page_last 1405
_journal_volume 38
_journal_year 1982
_chemical_formula_sum 'C12 H18 Fe2 N12 Na2 O9 Zn3'
_chemical_name_systematic 'Na2 Zn3 (Fe (C N)6)2 (H2 O)9'
_space_group_IT_number 167
_symmetry_space_group_name_Hall '-R 3 2"c'
_symmetry_space_group_name_H-M 'R -3 c :H'
_cell_angle_alpha 90
_cell_angle_beta 90
_cell_angle_gamma 120
_cell_formula_units_Z 6
_cell_length_a 12.469
_cell_length_b 12.469
_cell_length_c 32.92
_cell_volume 4432.551
_citation_journal_id_ASTM ACBCAR
_cod_data_source_file Garnier_ACBCAR_1982_1723.cif
_cod_data_source_block C12H18Fe2N12Na2O9Zn3
_cod_original_cell_volume 4432.55
_cod_database_code 2106959

loop_
_symmetry_equiv_pos_as_xyz
x,y,z
-y,x-y,z
-x+y,-x,z
y,x,-z+1/2
-x,-x+y,-z+1/2
x-y,-y,-z+1/2
-x,-y,-z
y,-x+y,-z
x-y,x,-z
-y,-x,z-1/2
x,x-y,z-1/2
-x+y,y,z-1/2
x+2/3,y+1/3,z+1/3
-y+2/3,x-y+1/3,z+1/3
-x+y+2/3,-x+1/3,z+1/3
y+2/3,x+1/3,-z+5/6
-x+2/3,-x+y+1/3,-z+5/6
x-y+2/3,-y+1/3,-z+5/6
-x+2/3,-y+1/3,-z+1/3
y+2/3,-x+y+1/3,-z+1/3
x-y+2/3,x+1/3,-z+1/3
-y+2/3,-x+1/3,z-1/6
x+2/3,x-y+1/3,z-1/6
-x+y+2/3,y+1/3,z-1/6
x+1/3,y+2/3,z+2/3
-y+1/3,x-y+2/3,z+2/3
-x+y+1/3,-x+2/3,z+2/3
y+1/3,x+2/3,-z+7/6
-x+1/3,-x+y+2/3,-z+7/6
x-y+1/3,-y+2/3,-z+7/6
-x+1/3,-y+2/3,-z+2/3
y+1/3,-x+y+2/3,-z+2/3
x-y+1/3,x+2/3,-z+2/3
-y+1/3,-x+2/3,z+1/6
x+1/3,x-y+2/3,z+1/6
-x+y+1/3,y+2/3,z+1/6

loop_
_atom_site_label
_atom_site_type_symbol
_atom_site_fract_x
_atom_site_fract_y
_atom_site_fract_z
_atom_site_occupancy
_atom_site_U_iso_or_equiv
O4 O-2 0.404 0.351 0.296 0.56 0.0
C1 C+2 0.1137 -0.0146 0.1811 1 0.0
N2 N-3 0.452 0.1442 0.237 1 0.0
O5 O-2 0.33 0.32 0.283 0.4 0.0
Fe1 Fe+2 0 0 0.1474 1 0.0
O1 O-2 0.511 0.254 0.316 0.17 0.0
C2 C+2 0.5341 0.2162 0.2177 1 0.0
O2 O-2 0.455 0.314 0.322 0.15 0.0
Zn1 Zn+2 0.2896 0 0.25 1 0.0
N1 N-3 0.1825 -0.0248 0.2028 1 0.0
Na1 Na+1 0.579 0.356 0.303 0.3 0.0
O3 O-2 0.542 0.398 0.313 0.28 0.0
